data_2017098
loop_
_publ_author_name
'Orozco, Fabi\'an'
'Insuasty, Braulio'
'Cobo, Justo'
'Glidewell, Christopher'

_publ_section_title
;3-{[4-Amino-6-methoxy-2-(methylsulfanyl)pyrimidin-5-yl]amino}-1,2'-biindenylidene-1',3'-dione
 dimethyl sulfoxide solvate: \p-stacked sheets of hydrogen-bonded chains of
 edge-fused rings
;
_journal_coeditor_code GG3196
_journal_issue 5
_journal_name_full 'Acta Crystallographica Section C'
_journal_page_first o229
_journal_page_last o232
_journal_paper_doi 10.1107/S0108270109011251
_journal_volume 65
_journal_year 2009
_chemical_formula_iupac 'C24 H18 N4 O3 S, C2 H6 O S'
_chemical_formula_moiety 'C24 H18 N4 O3 S, C2 H6 O S'
_chemical_formula_sum 'C26 H24 N4 O4 S2'
_chemical_formula_weight 520.71
_chemical_melting_point 605
_chemical_name_systematic
;
3-{[4-Amino-6-methoxy-2-(methylsulfanyl)pyrimidin-5-yl]amino}-1,2'-
biindenylidene-1',3'-dione dimethyl sulfoxide solvate
;
_space_group_IT_number 2
_symmetry_cell_setting triclinic
_symmetry_space_group_name_Hall '-P 1'
_symmetry_space_group_name_H-M 'P -1'
_atom_sites_solution_hydrogens geom
_atom_sites_solution_primary direct
_atom_sites_solution_secondary difmap
_cell_angle_alpha 69.780(13)
_cell_angle_beta 76.523(5)
_cell_angle_gamma 64.484(7)
_cell_formula_units_Z 2
_cell_length_a 10.6056(5)
_cell_length_b 10.9946(11)
_cell_length_c 12.6770(11)
_cell_measurement_reflns_used 5681
_cell_measurement_temperature 120(2)
_cell_measurement_theta_max 27.50
_cell_measurement_theta_min 2.37
_cell_volume 1245.6(2)
_computing_cell_refinement 'DIRAX/LSQ (Duisenberg <i>et al.</i>,  2000)'
_computing_data_collection 'COLLECT (Hooft, 1999)'
_computing_data_reduction 'EVALCCD (Duisenberg <i>et al.</i>,  2003)'
_computing_molecular_graphics 'PLATON (Spek, 2009)'
_computing_publication_material 'SHELXL97 (Sheldrick, 2008) and PLATON (Spek, 2009)'
_computing_structure_refinement 'SHELXL97 (Sheldrick, 2008)'
_computing_structure_solution 'SHELXS97 (Sheldrick, 2008)'
_diffrn_ambient_temperature 120(2)
_diffrn_detector_area_resol_mean 9.091
_diffrn_measured_fraction_theta_full 0.993
_diffrn_measured_fraction_theta_max 0.993
_diffrn_measurement_device_type 'Bruker Nonius KappaCCD'
_diffrn_measurement_method '\f and \w scans'
_diffrn_radiation_monochromator graphite
_diffrn_radiation_source 'Bruker Nonius FR591 rotating anode'
_diffrn_radiation_type 'Mo K\a'
_diffrn_radiation_wavelength 0.71073
_diffrn_reflns_av_R_equivalents 0.0712
_diffrn_reflns_av_sigmaI/netI 0.0986
_diffrn_reflns_limit_h_max 13
_diffrn_reflns_limit_h_min -13
_diffrn_reflns_limit_k_max 14
_diffrn_reflns_limit_k_min -14
_diffrn_reflns_limit_l_max 16
_diffrn_reflns_limit_l_min -16
_diffrn_reflns_number 21189
_diffrn_reflns_theta_full 27.50
_diffrn_reflns_theta_max 27.50
_diffrn_reflns_theta_min 2.37
_diffrn_standards_decay_% 0
_diffrn_standards_number 0
_exptl_absorpt_coefficient_mu 0.255
_exptl_absorpt_correction_T_max 0.975
_exptl_absorpt_correction_T_min 0.922
_exptl_absorpt_correction_type multi-scan
_exptl_absorpt_process_details '(SADABS; Sheldrick, 2003)'
_exptl_crystal_colour purple
_exptl_crystal_density_diffrn 1.388
_exptl_crystal_density_method 'not measured'
_exptl_crystal_description block
_exptl_crystal_F_000 544
_exptl_crystal_size_max 0.21
_exptl_crystal_size_mid 0.15
_exptl_crystal_size_min 0.10
_refine_diff_density_max 0.558
_refine_diff_density_min -0.511
_refine_ls_extinction_method none
_refine_ls_goodness_of_fit_ref 1.039
_refine_ls_hydrogen_treatment constr
_refine_ls_matrix_type full
_refine_ls_number_parameters 334
_refine_ls_number_reflns 5681
_refine_ls_number_restraints 0
_refine_ls_restrained_S_all 1.039
_refine_ls_R_factor_all 0.1412
_refine_ls_R_factor_gt 0.0683
_refine_ls_shift/su_max 0.001
_refine_ls_shift/su_mean 0.000
_refine_ls_structure_factor_coef Fsqd
_refine_ls_weighting_details 'w=1/[\s^2^(Fo^2^)+(0.0254P)^2^+2.1332P] where P=(Fo^2^+2Fc^2^)/3'
_refine_ls_weighting_scheme calc
_refine_ls_wR_factor_gt 0.1095
_refine_ls_wR_factor_ref 0.1317
_reflns_number_gt 3324
_reflns_number_total 5681
_reflns_threshold_expression I>2\s(I)
_cod_data_source_file gg3196.cif
_cod_data_source_block I
_cod_database_code 2017098
_cod_database_fobs_code 2017098

loop_
_symmetry_equiv_pos_as_xyz
'x, y, z'
'-x, -y, -z'

loop_
_atom_site_type_symbol
_atom_site_label
_atom_site_fract_x
_atom_site_fract_y
_atom_site_fract_z
_atom_site_U_iso_or_equiv
_atom_site_adp_type
_atom_site_calc_flag
_atom_site_refinement_flags
_atom_site_occupancy
_atom_site_disorder_assembly
_atom_site_disorder_group
N N1 0.4132(3) 0.1360(3) 0.5926(2) 0.0164(6) Uani d . 1 . .
C C2 0.4805(3) 0.2085(3) 0.6030(2) 0.0162(7) Uani d . 1 . .
N N3 0.4845(3) 0.3306(3) 0.5356(2) 0.0179(6) Uani d . 1 . .
C C4 0.4193(3) 0.3835(3) 0.4397(2) 0.0157(6) Uani d . 1 . .
C C5 0.3561(3) 0.3098(3) 0.4146(2) 0.0146(6) Uani d . 1 . .
C C6 0.3512(3) 0.1896(3) 0.4969(2) 0.0152(6) Uani d . 1 . .
S S2 0.58279(10) 0.14146(9) 0.71703(7) 0.0268(2) Uani d . 1 . .
C C41 0.5821(4) -0.0312(3) 0.7792(3) 0.0259(8) Uani d . 1 . .
H H41A 0.4859 -0.0247 0.8075 0.039 Uiso calc R 1 . .
H H41B 0.6412 -0.0805 0.8420 0.039 Uiso calc R 1 . .
H H41C 0.6190 -0.0831 0.7223 0.039 Uiso calc R 1 . .
N N4 0.4202(3) 0.5072(3) 0.3713(2) 0.0209(6) Uani d . 1 . .
H H41 0.4617 0.5504 0.3893 0.031 Uiso calc R 1 . .
H H42 0.3792 0.5452 0.3084 0.031 Uiso calc R 1 . .
N N5 0.3011(3) 0.3547(3) 0.3093(2) 0.0167(6) Uani d . 1 . .
H H5 0.2097 0.3884 0.3069 0.020 Uiso calc R 1 . .
O O6 0.2799(2) 0.1247(2) 0.47801(17) 0.0195(5) Uani d . 1 . .
C C42 0.2683(4) 0.0038(3) 0.5667(3) 0.0251(8) Uani d . 1 . .
H H42A 0.3624 -0.0668 0.5833 0.038 Uiso calc R 1 . .
H H42B 0.2172 -0.0361 0.5422 0.038 Uiso calc R 1 . .
H H42C 0.2174 0.0324 0.6349 0.038 Uiso calc R 1 . .
C C21 0.5814(3) 0.3050(3) 0.0843(2) 0.0160(7) Uani d . 1 . .
C C22 0.5307(3) 0.3059(3) 0.1985(2) 0.0168(7) Uani d . 1 . .
H H22 0.5876 0.2822 0.2560 0.020 Uiso calc R 1 . .
C C23 0.3876(3) 0.3459(3) 0.2132(2) 0.0148(6) Uani d . 1 . .
C C23A 0.3364(3) 0.3744(3) 0.1048(2) 0.0172(7) Uani d . 1 . .
C C24 0.2042(3) 0.4082(3) 0.0795(3) 0.0236(7) Uani d . 1 . .
H H24 0.1252 0.4265 0.1341 0.028 Uiso calc R 1 . .
C C25 0.1899(4) 0.4150(4) -0.0302(3) 0.0287(8) Uani d . 1 . .
H H25 0.0995 0.4403 -0.0509 0.034 Uiso calc R 1 . .
C C26 0.3058(4) 0.3851(4) -0.1078(3) 0.0302(8) Uani d . 1 . .
H H26 0.2946 0.3875 -0.1808 0.036 Uiso calc R 1 . .
C C27 0.4402(3) 0.3513(3) -0.0807(3) 0.0245(8) Uani d . 1 . .
H H27 0.5194 0.3317 -0.1350 0.029 Uiso calc R 1 . .
C C27A 0.4554(3) 0.3470(3) 0.0254(2) 0.0160(7) Uani d . 1 . .
C C31 0.7874(3) 0.2745(3) -0.0751(3) 0.0193(7) Uani d . 1 . .
C C32 0.7208(3) 0.2652(3) 0.0426(2) 0.0166(7) Uani d . 1 . .
C C33 0.8376(3) 0.1991(3) 0.1153(3) 0.0186(7) Uani d . 1 . .
C C33A 0.9724(3) 0.1616(3) 0.0417(3) 0.0202(7) Uani d . 1 . .
C C34 1.1090(3) 0.0899(3) 0.0696(3) 0.0258(8) Uani d . 1 . .
H H34 1.1294 0.0564 0.1460 0.031 Uiso calc R 1 . .
C C35 1.2151(4) 0.0685(4) -0.0173(3) 0.0318(9) Uani d . 1 . .
H H35 1.3098 0.0179 -0.0002 0.038 Uiso calc R 1 . .
C C36 1.1858(4) 0.1198(4) -0.1298(3) 0.0314(8) Uani d . 1 . .
H H36 1.2609 0.1055 -0.1880 0.038 Uiso calc R 1 . .
C C37 1.0491(3) 0.1912(4) -0.1577(3) 0.0265(8) Uani d . 1 . .
H H37 1.0288 0.2267 -0.2342 0.032 Uiso calc R 1 . .
C C37A 0.9426(3) 0.2093(3) -0.0702(3) 0.0195(7) Uani d . 1 . .
O O31 0.7337(2) 0.3245(2) -0.16428(17) 0.0255(5) Uani d . 1 . .
O O33 0.8307(2) 0.1754(2) 0.21811(17) 0.0247(5) Uani d . 1 . .
S S51 -0.12000(17) 0.45217(19) 0.40427(14) 0.0327(3) Uani d P 0.5505(15) A 1
O O51 0.0034(10) 0.4640(6) 0.3224(8) 0.0374(16) Uani d P 0.5505(15) A 1
C C51 -0.1603(9) 0.3201(9) 0.3907(8) 0.0548(18) Uiso d P 0.5505(15) A 1
H H51A -0.0747 0.2352 0.3926 0.082 Uiso calc PR 0.5505(15) A 1
H H51B -0.1997 0.3517 0.3188 0.082 Uiso calc PR 0.5505(15) A 1
H H51C -0.2290 0.2993 0.4532 0.082 Uiso calc PR 0.5505(15) A 1
C C52 -0.0578(8) 0.3704(8) 0.5408(6) 0.0392(15) Uiso d P 0.5505(15) A 1
H H52A -0.0369 0.4361 0.5631 0.059 Uiso calc PR 0.5505(15) A 1
H H52B 0.0277 0.2863 0.5386 0.059 Uiso calc PR 0.5505(15) A 1
H H52C -0.1300 0.3437 0.5957 0.059 Uiso calc PR 0.5505(15) A 1
S S61 -0.0359(2) 0.2887(2) 0.40947(17) 0.0327(3) Uani d P 0.4495(15) A 2
O O61 0.0179(13) 0.4008(8) 0.3395(11) 0.0374(16) Uani d P 0.4495(15) A 2
C C61 -0.2192(11) 0.3637(12) 0.3862(10) 0.0548(18) Uiso d P 0.4495(15) A 2
H H61A -0.2275 0.3663 0.3100 0.082 Uiso calc PR 0.4495(15) A 2
H H61B -0.2622 0.4593 0.3940 0.082 Uiso calc PR 0.4495(15) A 2
H H61C -0.2673 0.3063 0.4420 0.082 Uiso calc PR 0.4495(15) A 2
C C62 -0.0634(10) 0.3009(10) 0.5487(7) 0.0392(15) Uiso d P 0.4495(15) A 2
H H62A -0.1252 0.3971 0.5505 0.059 Uiso calc PR 0.4495(15) A 2
H H62B 0.0269 0.2764 0.5746 0.059 Uiso calc PR 0.4495(15) A 2
H H62C -0.1071 0.2360 0.5985 0.059 Uiso calc PR 0.4495(15) A 2

loop_
_atom_site_aniso_label
_atom_site_aniso_U_11
_atom_site_aniso_U_22
_atom_site_aniso_U_33
_atom_site_aniso_U_12
_atom_site_aniso_U_13
_atom_site_aniso_U_23
N1 0.0176(14) 0.0160(13) 0.0146(13) -0.0068(11) -0.0010(11) -0.0032(11)
C2 0.0179(17) 0.0161(16) 0.0132(15) -0.0033(13) -0.0033(13) -0.0054(13)
N3 0.0228(15) 0.0170(13) 0.0147(13) -0.0079(12) -0.0046(11) -0.0034(11)
C4 0.0163(16) 0.0170(16) 0.0140(15) -0.0062(13) 0.0007(12) -0.0063(13)
C5 0.0144(16) 0.0171(15) 0.0110(15) -0.0050(13) -0.0010(12) -0.0038(12)
C6 0.0124(16) 0.0179(16) 0.0161(16) -0.0049(13) 0.0036(12) -0.0100(13)
S2 0.0423(6) 0.0187(4) 0.0230(5) -0.0117(4) -0.0187(4) 0.0001(4)
C41 0.033(2) 0.0200(17) 0.0234(18) -0.0111(16) -0.0072(15) 0.0001(14)
N4 0.0290(16) 0.0207(14) 0.0163(14) -0.0137(13) -0.0093(12) 0.0010(11)
N5 0.0140(14) 0.0204(14) 0.0163(14) -0.0061(11) -0.0029(11) -0.0058(11)
O6 0.0242(12) 0.0193(11) 0.0179(11) -0.0133(10) -0.0041(9) -0.0007(9)
C42 0.031(2) 0.0239(18) 0.0249(18) -0.0180(16) -0.0033(15) -0.0014(15)
C21 0.0216(17) 0.0131(15) 0.0146(15) -0.0086(13) -0.0024(13) -0.0023(12)
C22 0.0186(17) 0.0165(15) 0.0151(16) -0.0060(13) -0.0038(13) -0.0039(13)
C23 0.0195(17) 0.0121(15) 0.0137(15) -0.0061(13) -0.0050(13) -0.0026(12)
C23A 0.0227(18) 0.0135(15) 0.0160(16) -0.0067(14) -0.0063(14) -0.0025(13)
C24 0.0199(18) 0.0297(19) 0.0200(17) -0.0079(15) -0.0021(14) -0.0075(15)
C25 0.0194(18) 0.044(2) 0.0225(18) -0.0081(16) -0.0086(15) -0.0098(16)
C26 0.030(2) 0.043(2) 0.0190(18) -0.0109(18) -0.0053(16) -0.0120(16)
C27 0.0236(19) 0.0296(19) 0.0177(17) -0.0072(16) -0.0002(14) -0.0086(15)
C27A 0.0201(17) 0.0120(15) 0.0147(16) -0.0061(13) -0.0014(13) -0.0027(12)
C31 0.0212(17) 0.0145(15) 0.0195(17) -0.0053(14) -0.0024(14) -0.0036(13)
C32 0.0209(17) 0.0159(15) 0.0132(15) -0.0072(13) -0.0036(13) -0.0027(13)
C33 0.0213(18) 0.0179(16) 0.0181(17) -0.0083(14) -0.0015(14) -0.0061(13)
C33A 0.0229(18) 0.0206(17) 0.0189(17) -0.0106(14) -0.0014(14) -0.0055(14)
C34 0.0229(19) 0.0319(19) 0.0220(18) -0.0100(16) -0.0046(15) -0.0061(15)
C35 0.0175(19) 0.043(2) 0.036(2) -0.0089(17) -0.0007(16) -0.0160(18)
C36 0.0201(19) 0.047(2) 0.028(2) -0.0122(17) 0.0065(15) -0.0179(18)
C37 0.0248(19) 0.035(2) 0.0190(17) -0.0122(16) 0.0022(15) -0.0085(15)
C37A 0.0218(18) 0.0144(15) 0.0212(17) -0.0056(14) -0.0024(14) -0.0052(13)
O31 0.0260(13) 0.0297(13) 0.0156(12) -0.0076(11) -0.0044(10) -0.0026(10)
O33 0.0235(13) 0.0337(13) 0.0160(12) -0.0104(11) -0.0037(10) -0.0054(10)
S51 0.0220(7) 0.0445(8) 0.0291(7) -0.0099(6) 0.0002(5) -0.0128(6)
O51 0.022(2) 0.051(5) 0.029(3) -0.016(5) -0.001(2) 0.001(4)
S61 0.0220(7) 0.0445(8) 0.0291(7) -0.0099(6) 0.0002(5) -0.0128(6)
O61 0.022(2) 0.051(5) 0.029(3) -0.016(5) -0.001(2) 0.001(4)

loop_
_atom_type_symbol
_atom_type_description
_atom_type_scat_dispersion_real
_atom_type_scat_dispersion_imag
_atom_type_scat_source
C C 0.0033 0.0016 'International Tables Vol C Tables 4.2.6.8 and 6.1.1.4'
H H 0.0000 0.0000 'International Tables Vol C Tables 4.2.6.8 and 6.1.1.4'
N N 0.0061 0.0033 'International Tables Vol C Tables 4.2.6.8 and 6.1.1.4'
O O 0.0106 0.0060 'International Tables Vol C Tables 4.2.6.8 and 6.1.1.4'
S S 0.1246 0.1234 'International Tables Vol C Tables 4.2.6.8 and 6.1.1.4'

loop_
_geom_angle_atom_site_label_1
_geom_angle_atom_site_label_2
_geom_angle_atom_site_label_3
_geom_angle_site_symmetry_1
_geom_angle_site_symmetry_3
_geom_angle
_geom_angle_publ_flag
C2 N1 C6 . . 114.3(2) ?
N1 C2 N3 . . 128.3(3) ?
N1 C2 S2 . . 119.7(2) ?
N3 C2 S2 . . 112.0(2) ?
C2 N3 C4 . . 115.9(3) ?
N4 C4 N3 . . 117.0(3) ?
N4 C4 C5 . . 122.3(3) ?
N3 C4 C5 . . 120.7(3) ?
C6 C5 C4 . . 116.6(3) ?
C6 C5 N5 . . 121.5(3) ?
C4 C5 N5 . . 121.8(3) ?
N1 C6 O6 . . 119.2(3) ?
N1 C6 C5 . . 123.6(3) ?
O6 C6 C5 . . 117.2(3) ?
C2 S2 C41 . . 102.69(15) ?
S2 C41 H41A . . 109.5 ?
S2 C41 H41B . . 109.5 ?
H41A C41 H41B . . 109.5 ?
S2 C41 H41C . . 109.5 ?
H41A C41 H41C . . 109.5 ?
H41B C41 H41C . . 109.5 ?
C4 N4 H41 . . 120.0 ?
C4 N4 H42 . . 120.0 ?
H41 N4 H42 . . 120.0 ?
C23 N5 C5 . . 120.7(2) ?
C23 N5 H5 . . 119.7 ?
C5 N5 H5 . . 119.7 ?
C6 O6 C42 . . 117.1(2) ?
O6 C42 H42A . . 109.5 ?
O6 C42 H42B . . 109.5 ?
H42A C42 H42B . . 109.5 ?
O6 C42 H42C . . 109.5 ?
H42A C42 H42C . . 109.5 ?
H42B C42 H42C . . 109.5 ?
C32 C21 C22 . . 124.6(3) ?
C32 C21 C27A . . 129.0(3) ?
C22 C21 C27A . . 106.3(3) ?
C23 C22 C21 . . 110.0(3) ?
C23 C22 H22 . . 125.0 ?
C21 C22 H22 . . 125.0 ?
N5 C23 C22 . . 128.3(3) ?
N5 C23 C23A . . 122.3(3) ?
C22 C23 C23A . . 109.4(3) ?
C24 C23A C27A . . 122.4(3) ?
C24 C23A C23 . . 130.6(3) ?
C27A C23A C23 . . 106.7(3) ?
C23A C24 C25 . . 117.6(3) ?
C23A C24 H24 . . 121.2 ?
C25 C24 H24 . . 121.2 ?
C26 C25 C24 . . 120.6(3) ?
C26 C25 H25 . . 119.7 ?
C24 C25 H25 . . 119.7 ?
C25 C26 C27 . . 121.1(3) ?
C25 C26 H26 . . 119.5 ?
C27 C26 H26 . . 119.5 ?
C27A C27 C26 . . 119.0(3) ?
C27A C27 H27 . . 120.5 ?
C26 C27 H27 . . 120.5 ?
C27 C27A C23A . . 119.3(3) ?
C27 C27A C21 . . 132.8(3) ?
C23A C27A C21 . . 107.6(2) ?
O31 C31 C32 . . 130.0(3) ?
O31 C31 C37A . . 122.6(3) ?
C32 C31 C37A . . 107.4(3) ?
C21 C32 C31 . . 130.5(3) ?
C21 C32 C33 . . 123.3(3) ?
C31 C32 C33 . . 106.2(3) ?
O33 C33 C32 . . 128.4(3) ?
O33 C33 C33A . . 123.6(3) ?
C32 C33 C33A . . 108.0(3) ?
C34 C33A C37A . . 121.0(3) ?
C34 C33A C33 . . 130.3(3) ?
C37A C33A C33 . . 108.7(3) ?
C35 C34 C33A . . 117.8(3) ?
C35 C34 H34 . . 121.1 ?
C33A C34 H34 . . 121.1 ?
C34 C35 C36 . . 121.3(3) ?
C34 C35 H35 . . 119.4 ?
C36 C35 H35 . . 119.4 ?
C37 C36 C35 . . 121.0(3) ?
C37 C36 H36 . . 119.5 ?
C35 C36 H36 . . 119.5 ?
C36 C37 C37A . . 117.6(3) ?
C36 C37 H37 . . 121.2 ?
C37A C37 H37 . . 121.2 ?
C37 C37A C33A . . 121.2(3) ?
C37 C37A C31 . . 129.1(3) ?
C33A C37A C31 . . 109.7(3) ?
O51 S51 C51 . . 109.0(5) ?
O51 S51 C52 . . 106.4(5) ?
C51 S51 C52 . . 99.8(4) ?
O61 S61 C62 . . 104.9(6) ?
O61 S61 C61 . . 104.5(6) ?
C62 S61 C61 . . 96.3(5) ?
S61 C61 H61A . . 109.5 ?
S61 C61 H61B . . 109.5 ?
H61A C61 H61B . . 109.5 ?
S61 C61 H61C . . 109.5 ?
H61A C61 H61C . . 109.5 ?
H61B C61 H61C . . 109.5 ?
S61 C62 H62A . . 109.5 ?
S61 C62 H62B . . 109.5 ?
H62A C62 H62B . . 109.5 ?
S61 C62 H62C . . 109.5 ?
H62A C62 H62C . . 109.5 ?
H62B C62 H62C . . 109.5 ?

loop_
_geom_bond_atom_site_label_1
_geom_bond_atom_site_label_2
_geom_bond_site_symmetry_2
_geom_bond_distance
_geom_bond_publ_flag
N1 C2 . 1.331(4) ?
N1 C6 . 1.340(4) ?
C2 N3 . 1.332(4) ?
C2 S2 . 1.765(3) ?
N3 C4 . 1.360(4) ?
C4 N4 . 1.339(4) ?
C4 C5 . 1.398(4) ?
C5 C6 . 1.385(4) ?
C5 N5 . 1.423(4) ?
C6 O6 . 1.344(3) ?
S2 C41 . 1.789(3) ?
C41 H41A . 0.9800 ?
C41 H41B . 0.9800 ?
C41 H41C . 0.9800 ?
N4 H41 . 0.8800 ?
N4 H42 . 0.8800 ?
N5 H5 . 0.8800 ?
O6 C42 . 1.445(3) ?
C42 H42A . 0.9800 ?
C42 H42B . 0.9800 ?
C42 H42C . 0.9800 ?
C21 C22 . 1.423(4) y
C22 C23 . 1.372(4) y
C23 C23A . 1.479(4) y
C23A C24 . 1.372(4) y
C24 C25 . 1.407(4) y
C25 C26 . 1.379(5) y
C26 C27 . 1.403(4) y
C27 C27A . 1.375(4) y
C27A C21 . 1.501(4) y
C23A C27A . 1.409(4) y
C21 C32 . 1.377(4) y
C23 N5 . 1.349(4) y
C22 H22 . 0.9500 ?
C24 H24 . 0.9500 ?
C25 H25 . 0.9500 ?
C26 H26 . 0.9500 ?
C27 H27 . 0.9500 ?
C31 C32 . 1.484(4) y
C32 C33 . 1.485(4) y
C33 C33A . 1.490(4) y
C33A C34 . 1.382(4) y
C34 C35 . 1.382(5) y
C35 C36 . 1.395(5) y
C36 C37 . 1.382(5) y
C37 C37A . 1.386(4) y
C37A C31 . 1.493(4) y
C33A C37A . 1.392(4) y
C31 O31 . 1.227(3) y
C33 O33 . 1.228(3) y
C34 H34 . 0.9500 ?
C35 H35 . 0.9500 ?
C36 H36 . 0.9500 ?
C37 H37 . 0.9500 ?
S51 O51 . 1.493(10) ?
S51 C51 . 1.750(9) ?
S51 C52 . 1.785(7) ?
C51 H51A . 0.9800 ?
C51 H51B . 0.9800 ?
C51 H51C . 0.9800 ?
C52 H52A . 0.9800 ?
C52 H52B . 0.9800 ?
C52 H52C . 0.9800 ?
S61 O61 . 1.499(9) ?
S61 C62 . 1.764(9) ?
S61 C61 . 1.807(11) ?
C61 H61A . 0.9800 ?
C61 H61B . 0.9800 ?
C61 H61C . 0.9800 ?
C62 H62A . 0.9800 ?
C62 H62B . 0.9800 ?
C62 H62C . 0.9800 ?

loop_
_geom_hbond_atom_site_label_D
_geom_hbond_atom_site_label_H
_geom_hbond_atom_site_label_A
_geom_hbond_site_symmetry_A
_geom_hbond_distance_DH
_geom_hbond_distance_HA
_geom_hbond_distance_DA
_geom_hbond_angle_DHA
_geom_hbond_publ_flag
N5 H5 O51 . 0.88 1.97 2.840(11) 172 y
N5 H5 O61 . 0.88 1.93 2.777(15) 160 y
N4 H41 N3 2_666 0.88 2.17 3.026(5) 165 y
N4 H42 O31 2_665 0.88 2.13 3.002(3) 169 y
C22 H22 O33 . 0.95 2.34 2.904(4) 118 no
C24 H24 O51 . 0.95 2.51 3.394(10) 154 y
C24 H24 O61 . 0.95 2.56 3.419(14) 151 y
C27 H27 O31 . 0.95 2.19 2.964(4) 138 no

loop_
_geom_torsion_atom_site_label_1
_geom_torsion_atom_site_label_2
_geom_torsion_atom_site_label_3
_geom_torsion_atom_site_label_4
_geom_torsion_site_symmetry_1
_geom_torsion_site_symmetry_2
_geom_torsion_site_symmetry_3
_geom_torsion_site_symmetry_4
_geom_torsion
_geom_torsion_publ_flag
C6 N1 C2 N3 . . . . 5.5(5) ?
C6 N1 C2 S2 . . . . -173.3(2) ?
N1 C2 N3 C4 . . . . -4.9(5) ?
S2 C2 N3 C4 . . . . 174.1(2) ?
C2 N3 C4 N4 . . . . 179.1(3) ?
C2 N3 C4 C5 . . . . -1.6(4) ?
N4 C4 C5 C6 . . . . -174.3(3) ?
N3 C4 C5 C6 . . . . 6.4(4) ?
N4 C4 C5 N5 . . . . 6.5(5) ?
N3 C4 C5 N5 . . . . -172.9(3) ?
C2 N1 C6 O6 . . . . -179.8(3) ?
C2 N1 C6 C5 . . . . 0.3(4) ?
C4 C5 C6 N1 . . . . -5.8(4) ?
N5 C5 C6 N1 . . . . 173.4(3) ?
C4 C5 C6 O6 . . . . 174.3(3) ?
N5 C5 C6 O6 . . . . -6.5(4) ?
N1 C2 S2 C41 . . . . 7.9(3) y
N3 C2 S2 C41 . . . . -171.1(2) ?
C6 C5 N5 C23 . . . . -109.4(3) ?
N1 C6 O6 C42 . . . . 3.4(4) y
C4 C5 N5 C23 . . . . 69.8(4) y
C5 C6 O6 C42 . . . . -176.7(3) ?
C32 C21 C22 C23 . . . . -177.8(3) ?
C27A C21 C22 C23 . . . . -0.9(3) ?
C5 N5 C23 C22 . . . . -4.9(4) y
C5 N5 C23 C23A . . . . 172.1(3) ?
C21 C22 C23 N5 . . . . 177.2(3) ?
C21 C22 C23 C23A . . . . -0.1(3) ?
N5 C23 C23A C24 . . . . -2.1(5) ?
C22 C23 C23A C24 . . . . 175.4(3) ?
N5 C23 C23A C27A . . . . -176.4(3) ?
C22 C23 C23A C27A . . . . 1.1(3) ?
C27A C23A C24 C25 . . . . 0.1(5) ?
C23 C23A C24 C25 . . . . -173.4(3) ?
C23A C24 C25 C26 . . . . 1.5(5) ?
C24 C25 C26 C27 . . . . -1.8(5) ?
C25 C26 C27 C27A . . . . 0.6(5) ?
C26 C27 C27A C23A . . . . 1.0(5) ?
C26 C27 C27A C21 . . . . 174.6(3) ?
C24 C23A C27A C27 . . . . -1.3(4) ?
C23 C23A C27A C27 . . . . 173.5(3) ?
C24 C23A C27A C21 . . . . -176.5(3) ?
C23 C23A C27A C21 . . . . -1.6(3) ?
C32 C21 C27A C27 . . . . 4.1(5) ?
C22 C21 C27A C27 . . . . -172.6(3) ?
C32 C21 C27A C23A . . . . 178.3(3) ?
C22 C21 C27A C23A . . . . 1.6(3) ?
C22 C21 C32 C31 . . . . -171.9(3) y
C27A C21 C32 C31 . . . . 11.9(5) ?
C22 C21 C32 C33 . . . . 8.9(5) ?
C27A C21 C32 C33 . . . . -167.3(3) ?
O31 C31 C32 C21 . . . . 2.8(5) ?
C37A C31 C32 C21 . . . . -177.4(3) ?
O31 C31 C32 C33 . . . . -177.9(3) ?
C37A C31 C32 C33 . . . . 1.9(3) ?
C21 C32 C33 O33 . . . . -3.3(5) ?
C31 C32 C33 O33 . . . . 177.4(3) ?
C21 C32 C33 C33A . . . . 175.9(3) ?
C31 C32 C33 C33A . . . . -3.4(3) ?
O33 C33 C33A C34 . . . . 4.2(5) ?
C32 C33 C33A C34 . . . . -175.0(3) ?
O33 C33 C33A C37A . . . . -177.0(3) ?
C32 C33 C33A C37A . . . . 3.7(3) ?
C37A C33A C34 C35 . . . . 0.7(5) ?
C33 C33A C34 C35 . . . . 179.3(3) ?
C33A C34 C35 C36 . . . . 1.2(5) ?
C34 C35 C36 C37 . . . . -1.5(6) ?
C35 C36 C37 C37A . . . . -0.3(5) ?
C36 C37 C37A C33A . . . . 2.2(5) ?
C36 C37 C37A C31 . . . . -176.4(3) ?
C34 C33A C37A C37 . . . . -2.4(5) ?
C33 C33A C37A C37 . . . . 178.7(3) ?
C34 C33A C37A C31 . . . . 176.4(3) ?
C33 C33A C37A C31 . . . . -2.5(3) ?
O31 C31 C37A C37 . . . . -1.1(5) ?
C32 C31 C37A C37 . . . . 179.1(3) ?
O31 C31 C37A C33A . . . . -179.8(3) ?
C32 C31 C37A C33A . . . . 0.4(3) ?
